data_4033923
loop_
_publ_author_name
'Akaev, Andrey A.'
'Bezzubov, Stanislav I.'
'Desyatkin, Victor G.'
'Vorobyeva, Nataliya S.'
'Majouga, Alexander G.'
'Melnikov, Mikhail Ya'
'Budynina, Ekaterina M.'

_publ_contact_author 'Ekaterina Budynina'
_publ_section_title
;
 Stereocontrolled [3+2] Cycloaddition of Donor-Acceptor Cyclopropanes to
 Iminooxindoles: Access to Spiro[oxindole-3,2'-pyrrolidines].
;
_journal_issue 6
_journal_name_full 'The Journal of organic chemistry'
_journal_page_first 3340
_journal_page_last 3356
_journal_paper_doi 10.1021/acs.joc.8b03208
_journal_volume 84
_journal_year 2019
_chemical_formula_moiety 'C28 H26 N2 O5'
_chemical_formula_sum 'C28 H26 N2 O5'
_chemical_formula_weight 470.51
_chemical_melting_point_gt 462
_chemical_melting_point_lt 463
_chemical_name_systematic
;
Dimethyl (3RS,5&#x0092;RS)-2-oxo-1&#x0092;-phenyl-5&#x0092;-(p-tolyl)spiro[indoline-3,2&#x0092;-pyrrolidine]-3&#x0092;,3&#x0092;-dicarboxylate
;
_space_group_crystal_system triclinic
_space_group_IT_number 2
_space_group_name_Hall '-P 1'
_space_group_name_H-M_alt 'P -1'
_atom_sites_solution_hydrogens geom
_atom_sites_solution_primary dual
_audit_creation_date 2018-11-20
_audit_creation_method
;
Olex2 1.2
(compiled 2018.05.29 svn.r3508 for OlexSys, GUI svn.r5506)
;
_cell_angle_alpha 107.177(2)
_cell_angle_beta 97.379(2)
_cell_angle_gamma 100.333(2)
_cell_formula_units_Z 2
_cell_length_a 10.2975(6)
_cell_length_b 10.7029(6)
_cell_length_c 11.6095(6)
_cell_measurement_reflns_used 9945
_cell_measurement_temperature 120
_cell_measurement_theta_max 31.41
_cell_measurement_theta_min 2.49
_cell_volume 1180.01(11)
_computing_cell_refinement 'APEX3 v.2017.3_0 (Bruker AXS, 2017)'
_computing_data_collection 'APEX3 v.2017.3_0 (Bruker AXS, 2017)'
_computing_data_reduction 'SAINT v8.38A (Bruker AXS, 2016)'
_computing_molecular_graphics 'Olex2 (Dolomanov et al., 2009)'
_computing_publication_material 'Olex2 (Dolomanov et al., 2009)'
_computing_structure_refinement 'ShelXL (Sheldrick, 2015)'
_computing_structure_solution 'ShelXT (Sheldrick, 2015)'
_diffrn_ambient_temperature 120
_diffrn_detector 'Bruker PHOTON 100 CMOS'
_diffrn_detector_area_resol_mean 10.4
_diffrn_detector_type 'CMOS sensor'
_diffrn_measured_fraction_theta_full 0.996
_diffrn_measured_fraction_theta_max 0.994
_diffrn_measurement_device '3-circle diffractometer'
_diffrn_measurement_device_type 'Bruker D8 Venture'
_diffrn_measurement_method \w-scan
_diffrn_radiation_monochromator 'focusing mirrors'
_diffrn_radiation_probe x-ray
_diffrn_radiation_type MoK\a
_diffrn_radiation_wavelength 0.71073
_diffrn_reflns_av_R_equivalents 0.0309
_diffrn_reflns_av_unetI/netI 0.0330
_diffrn_reflns_Laue_measured_fraction_full 0.996
_diffrn_reflns_Laue_measured_fraction_max 0.994
_diffrn_reflns_limit_h_max 15
_diffrn_reflns_limit_h_min -15
_diffrn_reflns_limit_k_max 15
_diffrn_reflns_limit_k_min -15
_diffrn_reflns_limit_l_max 16
_diffrn_reflns_limit_l_min -17
_diffrn_reflns_number 28601
_diffrn_reflns_point_group_measured_fraction_full 0.996
_diffrn_reflns_point_group_measured_fraction_max 0.994
_diffrn_reflns_theta_full 25.242
_diffrn_reflns_theta_max 31.578
_diffrn_reflns_theta_min 2.494
_diffrn_source 'microfocus sealed X-ray tube'
_diffrn_source_type 'Incoatec I\mS microsource'
_diffrn_standards_number 0
_exptl_absorpt_coefficient_mu 0.092
_exptl_absorpt_correction_T_max 1.0000
_exptl_absorpt_correction_T_min 0.9628
_exptl_absorpt_correction_type multi-scan
_exptl_absorpt_process_details
'SADABS-2016/2 (Bruker,2016/2) was used for absorption correction. wR2(int) was 0.0944 before and 0.0373 after correction. The Ratio of minimum to maximum transmission is 0.9628. The \l/2 correction factor is Not present.'
_exptl_crystal_colour colourless
_exptl_crystal_colour_primary colourless
_exptl_crystal_density_diffrn 1.324
_exptl_crystal_description block
_exptl_crystal_F_000 496
_exptl_crystal_size_max 0.37
_exptl_crystal_size_mid 0.35
_exptl_crystal_size_min 0.21
_refine_diff_density_max 0.419
_refine_diff_density_min -0.260
_refine_diff_density_rms 0.052
_refine_ls_extinction_method none
_refine_ls_goodness_of_fit_ref 1.061
_refine_ls_hydrogen_treatment constr
_refine_ls_matrix_type full
_refine_ls_number_parameters 319
_refine_ls_number_reflns 7875
_refine_ls_number_restraints 0
_refine_ls_restrained_S_all 1.061
_refine_ls_R_factor_all 0.0568
_refine_ls_R_factor_gt 0.0419
_refine_ls_shift/su_max 0.001
_refine_ls_shift/su_mean 0.000
_refine_ls_structure_factor_coef Fsqd
_refine_ls_weighting_details 'w=1/[\s^2^(Fo^2^)+(0.0638P)^2^+0.2367P] where P=(Fo^2^+2Fc^2^)/3'
_refine_ls_weighting_scheme calc
_refine_ls_wR_factor_gt 0.1115
_refine_ls_wR_factor_ref 0.1181
_reflns_Friedel_coverage 0.000
_reflns_number_gt 6246
_reflns_number_total 7875
_reflns_threshold_expression 'I > 2\s(I)'
_cod_data_source_file jo8b03208_si_007.cif
_cod_data_source_block 3r
_cod_depositor_comments
;
The following automatic conversions were performed:

data item '_diffrn_radiation_probe' value 'X-ray' was changed to
'x-ray' in accordance with the
/home/data/users/saulius/crontab/automatic-downloads/current/ACS/lib/dictionaries/cif_core.dic
dictionary named 'cif_core.dic' version 2.4.2 last updated on
2011-04-26.

Automatic conversion script
Id: cif_fix_values 6909 2019-04-08 15:41:33Z antanas 
;
_cod_database_code 4033923
_shelx_shelxl_version_number 2014/7
_shelx_space_group_comment
;
The symmetry employed for this shelxl refinement is uniquely defined
by the following loop, which should always be used as a source of
symmetry information in preference to the above space-group names.
They are only intended as comments.
;
_computing.bruker_data_scaling 'SADABS V2012/1 (Bruker AXS Inc.)'

_olex2_refinement_description
;
1. Fixed Uiso
 At 1.2 times of:
  All C(H) groups, All C(H,H) groups, All N(H) groups
 At 1.5 times of:
  All C(H,H,H) groups
2.a Ternary CH refined with riding coordinates:
 C4(H4)
2.b Secondary CH2 refined with riding coordinates:
 C3(H3A,H3B)
2.c Aromatic/amide H refined with riding coordinates:
 N2(H2), C28(H28), C10(H10), C23(H23), C27(H27), C17(H17), C21(H21), C7(H7),
 C20(H20), C18(H18), C19(H19), C8(H8), C9(H9), C24(H24)
2.d Idealised Me refined as rotating group:
 C15(H15A,H15B,H15C), C26(H26A,H26B,H26C), C13(H13A,H13B,H13C)
;
_olex2_submission_special_instructions 'No special instructions were received'

loop_
_space_group_symop_operation_xyz
'x, y, z'
'-x, -y, -z'

loop_
_atom_site_label
_atom_site_type_symbol
_atom_site_fract_x
_atom_site_fract_y
_atom_site_fract_z
_atom_site_U_iso_or_equiv
_atom_site_adp_type
_atom_site_occupancy
_atom_site_site_symmetry_order
_atom_site_calc_flag
_atom_site_refinement_flags_posn
O5 O 0.88995(7) 0.58944(8) 0.86868(7) 0.01924(16) Uani 1 1 d .
O3 O 0.46946(7) 0.57912(8) 0.80101(7) 0.01809(15) Uani 1 1 d .
O4 O 0.73315(8) 0.69442(8) 0.94233(7) 0.02037(16) Uani 1 1 d .
O1 O 0.70793(7) 0.42615(8) 0.98212(7) 0.01798(15) Uani 1 1 d .
O2 O 0.54200(9) 0.62498(10) 0.64105(8) 0.0314(2) Uani 1 1 d .
N1 N 0.72165(8) 0.29902(8) 0.71443(8) 0.01326(15) Uani 1 1 d .
N2 N 0.48081(8) 0.34143(8) 0.90222(7) 0.01378(16) Uani 1 1 d .
H2 H 0.4521 0.3448 0.9692 0.017 Uiso 1 1 calc R
C22 C 0.80924(9) 0.27466(9) 0.51835(9) 0.01268(17) Uani 1 1 d .
C11 C 0.47520(9) 0.30168(9) 0.69622(9) 0.01241(17) Uani 1 1 d .
C5 C 0.61220(9) 0.38221(9) 0.89694(9) 0.01292(17) Uani 1 1 d .
C28 C 0.91472(10) 0.31148(10) 0.46204(9) 0.01641(19) Uani 1 1 d .
H28 H 0.9864 0.3831 0.5068 0.020 Uiso 1 1 calc R
C4 C 0.80471(9) 0.36435(9) 0.64584(9) 0.01229(17) Uani 1 1 d .
H4 H 0.8964 0.4022 0.6939 0.015 Uiso 1 1 calc R
C16 C 0.74927(9) 0.18801(9) 0.74320(9) 0.01291(17) Uani 1 1 d .
C3 C 0.73717(10) 0.47837(10) 0.63619(9) 0.01333(17) Uani 1 1 d .
H3A H 0.6713 0.4496 0.5604 0.016 Uiso 1 1 calc R
H3B H 0.8035 0.5561 0.6381 0.016 Uiso 1 1 calc R
C10 C 0.41566(10) 0.25873(10) 0.57355(9) 0.01602(18) Uani 1 1 d .
H10 H 0.4667 0.2646 0.5140 0.019 Uiso 1 1 calc R
C14 C 0.76554(10) 0.60870(10) 0.86489(9) 0.01454(18) Uani 1 1 d .
C12 C 0.55375(10) 0.57859(10) 0.72287(9) 0.01543(18) Uani 1 1 d .
C23 C 0.70742(10) 0.16231(10) 0.45152(10) 0.01692(19) Uani 1 1 d .
H23 H 0.6381 0.1334 0.4884 0.020 Uiso 1 1 calc R
C2 C 0.66880(9) 0.51198(9) 0.74798(8) 0.01216(17) Uani 1 1 d .
C27 C 0.91418(11) 0.24255(11) 0.33983(10) 0.0191(2) Uani 1 1 d .
H27 H 0.9847 0.2698 0.3036 0.023 Uiso 1 1 calc R
C1 C 0.61971(9) 0.36796(9) 0.76022(8) 0.01131(16) Uani 1 1 d .
C6 C 0.39747(9) 0.29313(10) 0.78508(9) 0.01320(17) Uani 1 1 d .
C17 C 0.65737(10) 0.10824(10) 0.78674(10) 0.01722(19) Uani 1 1 d .
H17 H 0.5751 0.1295 0.7973 0.021 Uiso 1 1 calc R
C25 C 0.80976(11) 0.13347(10) 0.27103(9) 0.01765(19) Uani 1 1 d .
C21 C 0.87127(10) 0.15114(10) 0.72636(9) 0.01552(18) Uani 1 1 d .
H21 H 0.9333 0.2014 0.6963 0.019 Uiso 1 1 calc R
C7 C 0.25988(10) 0.24211(11) 0.75468(10) 0.01775(19) Uani 1 1 d .
H7 H 0.2089 0.2373 0.8144 0.021 Uiso 1 1 calc R
C20 C 0.90031(11) 0.04052(10) 0.75406(10) 0.0189(2) Uani 1 1 d .
H20 H 0.9818 0.0178 0.7425 0.023 Uiso 1 1 calc R
C18 C 0.68808(11) -0.00224(11) 0.81420(10) 0.0203(2) Uani 1 1 d .
H18 H 0.6261 -0.0538 0.8433 0.024 Uiso 1 1 calc R
C19 C 0.80984(11) -0.03677(11) 0.79877(10) 0.0210(2) Uani 1 1 d .
H19 H 0.8304 -0.1103 0.8180 0.025 Uiso 1 1 calc R
C8 C 0.20092(10) 0.19817(12) 0.63013(10) 0.0218(2) Uani 1 1 d .
H8 H 0.1086 0.1626 0.6064 0.026 Uiso 1 1 calc R
C9 C 0.27679(10) 0.20628(12) 0.54091(10) 0.0208(2) Uani 1 1 d .
H9 H 0.2348 0.1765 0.4587 0.025 Uiso 1 1 calc R
C24 C 0.70872(10) 0.09317(10) 0.33015(10) 0.0190(2) Uani 1 1 d .
H24 H 0.6402 0.0178 0.2871 0.023 Uiso 1 1 calc R
C15 C 0.98363(11) 0.66521(13) 0.98298(11) 0.0263(2) Uani 1 1 d .
H15A H 1.0705 0.6459 0.9771 0.039 Uiso 1 1 calc GR
H15B H 0.9520 0.6403 1.0492 0.039 Uiso 1 1 calc GR
H15C H 0.9903 0.7595 0.9983 0.039 Uiso 1 1 calc GR
C26 C 0.80311(13) 0.06464(13) 0.13615(10) 0.0267(2) Uani 1 1 d .
H26A H 0.7520 0.1055 0.0888 0.040 Uiso 1 1 calc GR
H26B H 0.7606 -0.0288 0.1145 0.040 Uiso 1 1 calc GR
H26C H 0.8925 0.0734 0.1192 0.040 Uiso 1 1 calc GR
C13 C 0.35093(13) 0.62783(16) 0.77222(13) 0.0336(3) Uani 1 1 d .
H13A H 0.3009 0.5722 0.6923 0.050 Uiso 1 1 calc GR
H13B H 0.3777 0.7187 0.7728 0.050 Uiso 1 1 calc GR
H13C H 0.2957 0.6248 0.8324 0.050 Uiso 1 1 calc GR

loop_
_atom_site_aniso_label
_atom_site_aniso_U_11
_atom_site_aniso_U_22
_atom_site_aniso_U_33
_atom_site_aniso_U_23
_atom_site_aniso_U_13
_atom_site_aniso_U_12
O5 0.0147(3) 0.0220(4) 0.0157(3) 0.0005(3) 0.0013(3) 0.0017(3)
O3 0.0204(3) 0.0249(4) 0.0175(3) 0.0122(3) 0.0088(3) 0.0142(3)
O4 0.0247(4) 0.0182(4) 0.0161(4) 0.0014(3) 0.0057(3) 0.0056(3)
O1 0.0162(3) 0.0240(4) 0.0131(3) 0.0074(3) 0.0007(3) 0.0022(3)
O2 0.0389(5) 0.0466(5) 0.0317(5) 0.0304(4) 0.0204(4) 0.0278(4)
N1 0.0131(3) 0.0153(4) 0.0158(4) 0.0081(3) 0.0077(3) 0.0059(3)
N2 0.0135(4) 0.0194(4) 0.0101(3) 0.0058(3) 0.0047(3) 0.0046(3)
C22 0.0130(4) 0.0135(4) 0.0127(4) 0.0045(3) 0.0037(3) 0.0047(3)
C11 0.0118(4) 0.0142(4) 0.0124(4) 0.0048(3) 0.0034(3) 0.0043(3)
C5 0.0147(4) 0.0143(4) 0.0123(4) 0.0064(3) 0.0047(3) 0.0048(3)
C28 0.0157(4) 0.0165(4) 0.0161(4) 0.0040(4) 0.0055(3) 0.0018(3)
C4 0.0119(4) 0.0140(4) 0.0117(4) 0.0046(3) 0.0045(3) 0.0023(3)
C16 0.0133(4) 0.0133(4) 0.0117(4) 0.0034(3) 0.0017(3) 0.0036(3)
C3 0.0157(4) 0.0136(4) 0.0122(4) 0.0048(3) 0.0058(3) 0.0037(3)
C10 0.0156(4) 0.0208(5) 0.0123(4) 0.0055(4) 0.0036(3) 0.0048(3)
C14 0.0168(4) 0.0140(4) 0.0135(4) 0.0059(3) 0.0043(3) 0.0019(3)
C12 0.0188(4) 0.0160(4) 0.0148(4) 0.0069(3) 0.0058(3) 0.0071(3)
C23 0.0139(4) 0.0167(4) 0.0187(5) 0.0038(4) 0.0046(4) 0.0023(3)
C2 0.0141(4) 0.0128(4) 0.0113(4) 0.0051(3) 0.0042(3) 0.0043(3)
C27 0.0205(5) 0.0223(5) 0.0173(5) 0.0072(4) 0.0095(4) 0.0069(4)
C1 0.0115(4) 0.0135(4) 0.0107(4) 0.0051(3) 0.0037(3) 0.0042(3)
C6 0.0130(4) 0.0144(4) 0.0129(4) 0.0042(3) 0.0035(3) 0.0046(3)
C17 0.0158(4) 0.0165(4) 0.0208(5) 0.0075(4) 0.0056(4) 0.0035(3)
C25 0.0234(5) 0.0185(5) 0.0135(4) 0.0046(4) 0.0037(4) 0.0119(4)
C21 0.0139(4) 0.0177(4) 0.0152(4) 0.0051(4) 0.0026(3) 0.0049(3)
C7 0.0131(4) 0.0214(5) 0.0190(5) 0.0060(4) 0.0060(4) 0.0036(3)
C20 0.0190(5) 0.0194(5) 0.0182(5) 0.0046(4) 0.0011(4) 0.0090(4)
C18 0.0253(5) 0.0167(5) 0.0207(5) 0.0090(4) 0.0060(4) 0.0032(4)
C19 0.0282(5) 0.0164(5) 0.0196(5) 0.0071(4) 0.0015(4) 0.0086(4)
C8 0.0121(4) 0.0283(5) 0.0216(5) 0.0050(4) 0.0017(4) 0.0022(4)
C9 0.0159(4) 0.0282(5) 0.0144(5) 0.0037(4) -0.0010(4) 0.0037(4)
C24 0.0173(4) 0.0165(5) 0.0186(5) 0.0003(4) 0.0007(4) 0.0040(4)
C15 0.0200(5) 0.0299(6) 0.0194(5) 0.0004(4) -0.0033(4) -0.0003(4)
C26 0.0371(6) 0.0294(6) 0.0146(5) 0.0038(4) 0.0044(4) 0.0164(5)
C13 0.0333(6) 0.0575(9) 0.0342(7) 0.0311(6) 0.0190(5) 0.0343(6)

loop_
_atom_type_symbol
_atom_type_description
_atom_type_scat_dispersion_real
_atom_type_scat_dispersion_imag
_atom_type_scat_source
C C 0.0033 0.0016 'International Tables Vol C Tables 4.2.6.8 and 6.1.1.4'
H H 0.0000 0.0000 'International Tables Vol C Tables 4.2.6.8 and 6.1.1.4'
N N 0.0061 0.0033 'International Tables Vol C Tables 4.2.6.8 and 6.1.1.4'
O O 0.0106 0.0060 'International Tables Vol C Tables 4.2.6.8 and 6.1.1.4'

loop_
_geom_angle_atom_site_label_1
_geom_angle_atom_site_label_2
_geom_angle_atom_site_label_3
_geom_angle
C14 O5 C15 115.23(8)
C12 O3 C13 114.70(8)
C16 N1 C4 121.45(8)
C16 N1 C1 123.57(8)
C1 N1 C4 114.65(7)
C5 N2 H2 124.0
C5 N2 C6 111.95(8)
C6 N2 H2 124.0
C28 C22 C4 118.81(8)
C23 C22 C28 118.28(9)
C23 C22 C4 122.74(8)
C10 C11 C1 130.80(8)
C10 C11 C6 120.40(9)
C6 C11 C1 108.73(8)
O1 C5 N2 127.37(9)
O1 C5 C1 124.94(9)
N2 C5 C1 107.65(8)
C22 C28 H28 119.6
C27 C28 C22 120.86(9)
C27 C28 H28 119.6
N1 C4 C22 114.88(8)
N1 C4 H4 109.6
N1 C4 C3 102.84(7)
C22 C4 H4 109.6
C22 C4 C3 110.03(7)
C3 C4 H4 109.6
N1 C16 C17 122.19(8)
N1 C16 C21 119.89(9)
C21 C16 C17 117.91(9)
C4 C3 H3A 110.6
C4 C3 H3B 110.6
C4 C3 C2 105.57(7)
H3A C3 H3B 108.8
C2 C3 H3A 110.6
C2 C3 H3B 110.6
C11 C10 H10 120.8
C11 C10 C9 118.38(9)
C9 C10 H10 120.8
O5 C14 C2 111.88(8)
O4 C14 O5 124.16(9)
O4 C14 C2 123.93(9)
O3 C12 C2 112.98(8)
O2 C12 O3 124.30(9)
O2 C12 C2 122.72(9)
C22 C23 H23 119.8
C24 C23 C22 120.31(9)
C24 C23 H23 119.8
C3 C2 C1 101.75(7)
C14 C2 C3 112.81(8)
C14 C2 C1 111.48(7)
C12 C2 C3 110.13(8)
C12 C2 C14 107.31(8)
C12 C2 C1 113.43(8)
C28 C27 H27 119.5
C25 C27 C28 121.02(10)
C25 C27 H27 119.5
N1 C1 C11 116.44(8)
N1 C1 C5 114.02(7)
N1 C1 C2 102.24(7)
C11 C1 C5 101.69(7)
C11 C1 C2 112.87(7)
C5 C1 C2 109.86(7)
C11 C6 N2 109.68(8)
C7 C6 N2 128.23(9)
C7 C6 C11 122.08(9)
C16 C17 H17 119.7
C18 C17 C16 120.67(9)
C18 C17 H17 119.7
C27 C25 C24 117.57(9)
C27 C25 C26 121.35(10)
C24 C25 C26 121.04(10)
C16 C21 H21 119.7
C20 C21 C16 120.70(9)
C20 C21 H21 119.7
C6 C7 H7 121.5
C6 C7 C8 116.97(9)
C8 C7 H7 121.5
C21 C20 H20 119.5
C21 C20 C19 121.09(10)
C19 C20 H20 119.5
C17 C18 H18 119.5
C19 C18 C17 120.94(10)
C19 C18 H18 119.5
C20 C19 C18 118.67(9)
C20 C19 H19 120.7
C18 C19 H19 120.7
C7 C8 H8 119.2
C9 C8 C7 121.58(9)
C9 C8 H8 119.2
C10 C9 H9 119.7
C8 C9 C10 120.59(10)
C8 C9 H9 119.7
C23 C24 C25 121.81(10)
C23 C24 H24 119.1
C25 C24 H24 119.1
O5 C15 H15A 109.5
O5 C15 H15B 109.5
O5 C15 H15C 109.5
H15A C15 H15B 109.5
H15A C15 H15C 109.5
H15B C15 H15C 109.5
C25 C26 H26A 109.5
C25 C26 H26B 109.5
C25 C26 H26C 109.5
H26A C26 H26B 109.5
H26A C26 H26C 109.5
H26B C26 H26C 109.5
O3 C13 H13A 109.5
O3 C13 H13B 109.5
O3 C13 H13C 109.5
H13A C13 H13B 109.5
H13A C13 H13C 109.5
H13B C13 H13C 109.5

loop_
_geom_bond_atom_site_label_1
_geom_bond_atom_site_label_2
_geom_bond_distance
O5 C14 1.3308(12)
O5 C15 1.4505(13)
O3 C12 1.3333(12)
O3 C13 1.4490(13)
O4 C14 1.2087(12)
O1 C5 1.2163(12)
O2 C12 1.1974(12)
N1 C4 1.4642(12)
N1 C16 1.3911(12)
N1 C1 1.4555(12)
N2 H2 0.8600
N2 C5 1.3602(12)
N2 C6 1.4067(12)
C22 C28 1.3940(13)
C22 C4 1.5195(13)
C22 C23 1.3910(13)
C11 C10 1.3797(13)
C11 C1 1.5151(13)
C11 C6 1.3981(13)
C5 C1 1.5625(13)
C28 H28 0.9300
C28 C27 1.3913(14)
C4 H4 0.9800
C4 C3 1.5332(13)
C16 C17 1.4028(13)
C16 C21 1.4027(13)
C3 H3A 0.9700
C3 H3B 0.9700
C3 C2 1.5359(13)
C10 H10 0.9300
C10 C9 1.3967(14)
C14 C2 1.5359(13)
C12 C2 1.5277(13)
C23 H23 0.9300
C23 C24 1.3877(14)
C2 C1 1.5875(13)
C27 H27 0.9300
C27 C25 1.3911(15)
C6 C7 1.3821(13)
C17 H17 0.9300
C17 C18 1.3895(14)
C25 C24 1.3917(15)
C25 C26 1.5075(15)
C21 H21 0.9300
C21 C20 1.3864(14)
C7 H7 0.9300
C7 C8 1.3967(15)
C20 H20 0.9300
C20 C19 1.3867(16)
C18 H18 0.9300
C18 C19 1.3876(15)
C19 H19 0.9300
C8 H8 0.9300
C8 C9 1.3884(15)
C9 H9 0.9300
C24 H24 0.9300
C15 H15A 0.9600
C15 H15B 0.9600
C15 H15C 0.9600
C26 H26A 0.9600
C26 H26B 0.9600
C26 H26C 0.9600
C13 H13A 0.9600
C13 H13B 0.9600
C13 H13C 0.9600
